data_2222934
loop_
_publ_author_name
'Xia, Liang-You'
'Wang, Wen-Long'
'Wang, Shan-Heng'
'Huang, Yan-Lan'
'Shan, Shang'

_publ_section_title
;
 <i>N</i>-(4-Hydroxy-3-methoxybenzyl)benzamide
;
_journal_coeditor_code XU2556
_journal_issue 8
_journal_name_full 'Acta Crystallographica Section E'
_journal_page_first o1899
_journal_paper_doi 10.1107/S1600536809027500
_journal_volume 65
_journal_year 2009
_chemical_formula_iupac 'C15 H15 N O3'
_chemical_formula_moiety 'C15 H15 N O3'
_chemical_formula_sum 'C15 H15 N O3'
_chemical_formula_weight 257.28
_chemical_name_systematic
;
<i>N</i>-(4-Hydroxy-3-methoxybenzyl)benzamide
;
_space_group_IT_number 14
_symmetry_cell_setting monoclinic
_symmetry_space_group_name_Hall '-P 2yn'
_symmetry_space_group_name_H-M 'P 1 21/n 1'
_atom_sites_solution_hydrogens geom
_atom_sites_solution_primary direct
_atom_sites_solution_secondary difmap
_audit_creation_method SHELXL-97
_cell_angle_alpha 90.00
_cell_angle_beta 106.849(12)
_cell_angle_gamma 90.00
_cell_formula_units_Z 4
_cell_length_a 7.2292(18)
_cell_length_b 21.057(5)
_cell_length_c 9.031(2)
_cell_measurement_reflns_used 4326
_cell_measurement_temperature 294(2)
_cell_measurement_theta_max 25.1
_cell_measurement_theta_min 2.2
_cell_volume 1315.7(5)
_computing_cell_refinement 'PROCESS-AUTO (Rigaku, 1998)'
_computing_data_collection 'PROCESS-AUTO (Rigaku, 1998)'
_computing_data_reduction 'CrystalStructure (Rigaku/MSC, 2002)'
_computing_molecular_graphics 'ORTEP-3 for Windows (Farrugia, 1997)'
_computing_publication_material 'WinGX (Farrugia, 1999)'
_computing_structure_refinement 'SHELXL97 (Sheldrick, 2008)'
_computing_structure_solution 'SIR92 (Altomare <i>et al.</i>,  1993)'
_diffrn_ambient_temperature 294(2)
_diffrn_detector_area_resol_mean 10.0
_diffrn_measured_fraction_theta_full 0.991
_diffrn_measured_fraction_theta_max 0.991
_diffrn_measurement_device_type 'Rigaku R-AXIS RAPID IP'
_diffrn_measurement_method \w
_diffrn_radiation_monochromator graphite
_diffrn_radiation_source 'fine-focus sealed tube'
_diffrn_radiation_type MoK\a
_diffrn_radiation_wavelength 0.71073
_diffrn_reflns_av_R_equivalents 0.0597
_diffrn_reflns_av_sigmaI/netI 0.0662
_diffrn_reflns_limit_h_max 8
_diffrn_reflns_limit_h_min -8
_diffrn_reflns_limit_k_max 25
_diffrn_reflns_limit_k_min -25
_diffrn_reflns_limit_l_max 10
_diffrn_reflns_limit_l_min -10
_diffrn_reflns_number 8839
_diffrn_reflns_theta_full 25.19
_diffrn_reflns_theta_max 25.19
_diffrn_reflns_theta_min 1.93
_diffrn_standards_interval_count 0
_diffrn_standards_interval_time 0
_diffrn_standards_number 0
_exptl_absorpt_coefficient_mu 0.091
_exptl_absorpt_correction_type none
_exptl_crystal_colour colorless
_exptl_crystal_density_diffrn 1.299
_exptl_crystal_density_method 'not measured'
_exptl_crystal_description prism
_exptl_crystal_F_000 544
_exptl_crystal_size_max 0.40
_exptl_crystal_size_mid 0.28
_exptl_crystal_size_min 0.26
_refine_diff_density_max 0.223
_refine_diff_density_min -0.213
_refine_ls_extinction_coef 0.024(4)
_refine_ls_extinction_expression Fc^*^=kFc[1+0.001xFc^2^\l^3^/sin(2\q)]^-1/4^
_refine_ls_extinction_method 'SHELXL97 (Sheldrick, 2008)'
_refine_ls_goodness_of_fit_ref 1.002
_refine_ls_hydrogen_treatment mixed
_refine_ls_matrix_type full
_refine_ls_number_parameters 182
_refine_ls_number_reflns 2353
_refine_ls_number_restraints 0
_refine_ls_restrained_S_all 1.002
_refine_ls_R_factor_all 0.1231
_refine_ls_R_factor_gt 0.0644
_refine_ls_shift/su_max 0.000
_refine_ls_shift/su_mean 0.000
_refine_ls_structure_factor_coef Fsqd
_refine_ls_weighting_details 'calc w=1/[\s^2^(Fo^2^)+(0.0865P)^2^] where P=(Fo^2^+2Fc^2^)/3'
_refine_ls_weighting_scheme calc
_refine_ls_wR_factor_gt 0.1564
_refine_ls_wR_factor_ref 0.1855
_reflns_number_gt 1304
_reflns_number_total 2353
_reflns_threshold_expression I>2\s(I)
_cod_data_source_file xu2556.cif
_cod_data_source_block I
_cod_original_sg_symbol_H-M 'P 21/n'
_cod_database_code 2222934
_cod_database_fobs_code 2222934

loop_
_symmetry_equiv_pos_as_xyz
'x, y, z'
'-x+1/2, y+1/2, -z+1/2'
'-x, -y, -z'
'x-1/2, -y-1/2, z-1/2'

loop_
_atom_site_type_symbol
_atom_site_label
_atom_site_fract_x
_atom_site_fract_y
_atom_site_fract_z
_atom_site_U_iso_or_equiv
_atom_site_adp_type
_atom_site_calc_flag
_atom_site_refinement_flags
_atom_site_occupancy
_atom_site_disorder_assembly
_atom_site_disorder_group
N N1 0.4418(4) 0.57597(12) 0.3750(3) 0.0609(8) Uani d . 1 . .
O O1 0.2826(3) 0.61857(10) 0.5293(2) 0.0704(7) Uani d . 1 . .
O O2 0.2344(3) 0.40542(9) -0.1741(2) 0.0699(7) Uani d . 1 . .
O O3 0.2085(3) 0.50638(11) -0.3439(2) 0.0681(7) Uani d . 1 . .
C C1 0.5991(4) 0.65751(12) 0.5602(3) 0.0501(7) Uani d . 1 . .
C C2 0.7756(4) 0.65520(14) 0.5270(3) 0.0624(8) Uani d . 1 . .
H H2 0.7941 0.6257 0.4560 0.075 Uiso calc R 1 . .
C C3 0.9237(5) 0.69650(15) 0.5988(4) 0.0730(10) Uani d . 1 . .
H H3 1.0410 0.6947 0.5760 0.088 Uiso calc R 1 . .
C C4 0.8970(5) 0.74018(16) 0.7039(4) 0.0774(10) Uani d . 1 . .
H H4 0.9962 0.7680 0.7517 0.093 Uiso calc R 1 . .
C C5 0.7239(5) 0.74283(16) 0.7384(4) 0.0789(10) Uani d . 1 . .
H H5 0.7063 0.7722 0.8101 0.095 Uiso calc R 1 . .
C C6 0.5766(5) 0.70172(13) 0.6662(4) 0.0656(9) Uani d . 1 . .
H H6 0.4597 0.7039 0.6895 0.079 Uiso calc R 1 . .
C C7 0.4317(4) 0.61524(13) 0.4864(3) 0.0526(8) Uani d . 1 . .
C C8 0.2814(5) 0.53450(15) 0.2939(3) 0.0640(9) Uani d . 1 . .
H H8A 0.1614 0.5516 0.3050 0.077 Uiso calc R 1 . .
H H8B 0.3004 0.4927 0.3413 0.077 Uiso calc R 1 . .
C C9 0.2655(4) 0.52835(13) 0.1243(3) 0.0512(8) Uani d . 1 . .
C C10 0.2606(4) 0.46920(13) 0.0575(3) 0.0530(8) Uani d . 1 . .
H H10 0.2709 0.4331 0.1186 0.064 Uiso calc R 1 . .
C C11 0.2408(4) 0.46267(13) -0.0981(3) 0.0508(8) Uani d . 1 . .
C C12 0.2250(4) 0.51616(14) -0.1907(3) 0.0511(7) Uani d . 1 . .
C C13 0.2304(4) 0.57554(13) -0.1242(3) 0.0569(8) Uani d . 1 . .
H H13 0.2204 0.6117 -0.1851 0.068 Uiso calc R 1 . .
C C14 0.2505(4) 0.58145(14) 0.0317(3) 0.0576(8) Uani d . 1 . .
H H14 0.2540 0.6217 0.0750 0.069 Uiso calc R 1 . .
C C15 0.2403(6) 0.34901(15) -0.0863(4) 0.0872(11) Uani d . 1 . .
H H15A 0.3633 0.3459 -0.0092 0.131 Uiso calc R 1 . .
H H15B 0.2221 0.3128 -0.1537 0.131 Uiso calc R 1 . .
H H15C 0.1393 0.3502 -0.0369 0.131 Uiso calc R 1 . .
H H1N 0.546(4) 0.5707(13) 0.350(3) 0.063(10) Uiso d . 1 . .
H H3A 0.204(7) 0.548(2) -0.393(5) 0.148(18) Uiso d . 1 . .

loop_
_atom_site_aniso_label
_atom_site_aniso_U_11
_atom_site_aniso_U_22
_atom_site_aniso_U_33
_atom_site_aniso_U_12
_atom_site_aniso_U_13
_atom_site_aniso_U_23
N1 0.0560(17) 0.0776(18) 0.0497(16) -0.0013(14) 0.0162(14) -0.0173(13)
O1 0.0796(16) 0.0755(15) 0.0682(15) -0.0099(12) 0.0404(12) -0.0126(11)
O2 0.0938(16) 0.0555(13) 0.0618(14) -0.0044(11) 0.0247(12) -0.0115(11)
O3 0.0854(16) 0.0777(16) 0.0449(13) -0.0053(12) 0.0247(11) -0.0056(11)
C1 0.0671(19) 0.0473(16) 0.0358(15) 0.0076(14) 0.0149(14) 0.0045(13)
C2 0.068(2) 0.0613(19) 0.0585(19) 0.0032(16) 0.0192(16) -0.0100(15)
C3 0.069(2) 0.079(2) 0.074(2) -0.0035(18) 0.0259(18) -0.0077(18)
C4 0.082(3) 0.076(2) 0.072(2) -0.0169(19) 0.0189(19) -0.0176(19)
C5 0.099(3) 0.068(2) 0.075(2) -0.010(2) 0.034(2) -0.0211(18)
C6 0.073(2) 0.0619(19) 0.065(2) -0.0006(16) 0.0253(17) -0.0104(16)
C7 0.068(2) 0.0524(17) 0.0390(16) 0.0050(15) 0.0181(15) 0.0010(13)
C8 0.069(2) 0.076(2) 0.0461(18) -0.0121(16) 0.0144(15) -0.0081(16)
C9 0.0497(17) 0.0587(18) 0.0450(17) -0.0037(13) 0.0134(14) -0.0059(14)
C10 0.0529(18) 0.0561(18) 0.0498(18) -0.0038(13) 0.0144(14) 0.0005(14)
C11 0.0516(18) 0.0556(17) 0.0453(17) -0.0030(13) 0.0141(13) -0.0088(14)
C12 0.0521(18) 0.0618(18) 0.0391(17) -0.0039(14) 0.0129(13) -0.0042(14)
C13 0.065(2) 0.0556(18) 0.0521(19) 0.0024(14) 0.0206(15) 0.0029(15)
C14 0.0630(19) 0.0570(18) 0.0545(19) -0.0045(14) 0.0198(15) -0.0098(15)
C15 0.118(3) 0.056(2) 0.099(3) -0.004(2) 0.050(2) -0.0084(19)

loop_
_atom_type_symbol
_atom_type_description
_atom_type_scat_dispersion_real
_atom_type_scat_dispersion_imag
_atom_type_scat_source
C C 0.0033 0.0016 'International Tables Vol C Tables 4.2.6.8 and 6.1.1.4'
H H 0.0000 0.0000 'International Tables Vol C Tables 4.2.6.8 and 6.1.1.4'
N N 0.0061 0.0033 'International Tables Vol C Tables 4.2.6.8 and 6.1.1.4'
O O 0.0106 0.0060 'International Tables Vol C Tables 4.2.6.8 and 6.1.1.4'

loop_
_geom_angle_atom_site_label_1
_geom_angle_atom_site_label_2
_geom_angle_atom_site_label_3
_geom_angle_site_symmetry_1
_geom_angle_site_symmetry_3
_geom_angle
_geom_angle_publ_flag
C7 N1 C8 . . 122.9(3) ?
C7 N1 H1N . . 122(2) ?
C8 N1 H1N . . 114.9(19) ?
C11 O2 C15 . . 117.4(2) ?
C12 O3 H3A . . 108(3) ?
C6 C1 C2 . . 118.2(3) ?
C6 C1 C7 . . 117.9(3) ?
C2 C1 C7 . . 123.9(2) ?
C3 C2 C1 . . 120.6(3) ?
C3 C2 H2 . . 119.7 ?
C1 C2 H2 . . 119.7 ?
C4 C3 C2 . . 119.9(3) ?
C4 C3 H3 . . 120.0 ?
C2 C3 H3 . . 120.0 ?
C3 C4 C5 . . 120.2(3) ?
C3 C4 H4 . . 119.9 ?
C5 C4 H4 . . 119.9 ?
C4 C5 C6 . . 119.7(3) ?
C4 C5 H5 . . 120.2 ?
C6 C5 H5 . . 120.2 ?
C1 C6 C5 . . 121.4(3) ?
C1 C6 H6 . . 119.3 ?
C5 C6 H6 . . 119.3 ?
O1 C7 N1 . . 121.0(3) ?
O1 C7 C1 . . 119.3(2) ?
N1 C7 C1 . . 119.7(3) ?
N1 C8 C9 . . 112.0(2) ?
N1 C8 H8A . . 109.2 ?
C9 C8 H8A . . 109.2 ?
N1 C8 H8B . . 109.2 ?
C9 C8 H8B . . 109.2 ?
H8A C8 H8B . . 107.9 ?
C10 C9 C14 . . 118.6(3) ?
C10 C9 C8 . . 120.4(3) ?
C14 C9 C8 . . 121.0(3) ?
C11 C10 C9 . . 121.2(3) ?
C11 C10 H10 . . 119.4 ?
C9 C10 H10 . . 119.4 ?
C10 C11 O2 . . 124.9(3) ?
C10 C11 C12 . . 120.0(3) ?
O2 C11 C12 . . 115.1(2) ?
O3 C12 C13 . . 123.9(3) ?
O3 C12 C11 . . 117.0(3) ?
C13 C12 C11 . . 119.1(3) ?
C14 C13 C12 . . 120.4(3) ?
C14 C13 H13 . . 119.8 ?
C12 C13 H13 . . 119.8 ?
C13 C14 C9 . . 120.8(3) ?
C13 C14 H14 . . 119.6 ?
C9 C14 H14 . . 119.6 ?
O2 C15 H15A . . 109.5 ?
O2 C15 H15B . . 109.5 ?
H15A C15 H15B . . 109.5 ?
O2 C15 H15C . . 109.5 ?
H15A C15 H15C . . 109.5 ?
H15B C15 H15C . . 109.5 ?

loop_
_geom_bond_atom_site_label_1
_geom_bond_atom_site_label_2
_geom_bond_site_symmetry_2
_geom_bond_distance
_geom_bond_publ_flag
N1 C7 . 1.321(3) ?
N1 C8 . 1.467(4) ?
N1 H1N . 0.85(3) ?
O1 C7 . 1.248(3) ?
O2 C11 . 1.382(3) ?
O2 C15 . 1.422(4) ?
O3 C12 . 1.370(3) ?
O3 H3A . 0.98(4) ?
C1 C6 . 1.378(4) ?
C1 C2 . 1.393(4) ?
C1 C7 . 1.494(4) ?
C2 C3 . 1.386(4) ?
C2 H2 . 0.9300 ?
C3 C4 . 1.374(4) ?
C3 H3 . 0.9300 ?
C4 C5 . 1.375(4) ?
C4 H4 . 0.9300 ?
C5 C6 . 1.381(4) ?
C5 H5 . 0.9300 ?
C6 H6 . 0.9300 ?
C8 C9 . 1.508(4) ?
C8 H8A . 0.9700 ?
C8 H8B . 0.9700 ?
C9 C10 . 1.380(4) ?
C9 C14 . 1.382(4) ?
C10 C11 . 1.377(4) ?
C10 H10 . 0.9300 ?
C11 C12 . 1.388(4) ?
C12 C13 . 1.382(4) ?
C13 C14 . 1.379(4) ?
C13 H13 . 0.9300 ?
C14 H14 . 0.9300 ?
C15 H15A . 0.9600 ?
C15 H15B . 0.9600 ?
C15 H15C . 0.9600 ?

loop_
_geom_hbond_atom_site_label_D
_geom_hbond_atom_site_label_H
_geom_hbond_atom_site_label_A
_geom_hbond_site_symmetry_A
_geom_hbond_distance_DH
_geom_hbond_distance_HA
_geom_hbond_distance_DA
_geom_hbond_angle_DHA
_geom_hbond_publ_flag
N1 H1N O3 3_665 0.85(3) 2.42(3) 3.145(6) 143(2) y
O3 H3A O1 1_554 0.98(4) 1.80(4) 2.745(5) 160(5) y

loop_
_geom_torsion_atom_site_label_1
_geom_torsion_atom_site_label_2
_geom_torsion_atom_site_label_3
_geom_torsion_atom_site_label_4
_geom_torsion_site_symmetry_1
_geom_torsion_site_symmetry_2
_geom_torsion_site_symmetry_3
_geom_torsion_site_symmetry_4
_geom_torsion
_geom_torsion_publ_flag
C6 C1 C2 C3 . . . . -0.1(4) ?
C7 C1 C2 C3 . . . . 179.2(3) ?
C1 C2 C3 C4 . . . . 0.0(5) ?
C2 C3 C4 C5 . . . . 0.3(5) ?
C3 C4 C5 C6 . . . . -0.5(5) ?
C2 C1 C6 C5 . . . . -0.1(4) ?
C7 C1 C6 C5 . . . . -179.5(3) ?
C4 C5 C6 C1 . . . . 0.4(5) ?
C8 N1 C7 O1 . . . . 0.5(4) ?
C8 N1 C7 C1 . . . . -178.1(2) ?
C6 C1 C7 O1 . . . . -4.3(4) ?
C2 C1 C7 O1 . . . . 176.4(3) ?
C6 C1 C7 N1 . . . . 174.4(2) ?
C2 C1 C7 N1 . . . . -5.0(4) ?
C7 N1 C8 C9 . . . . 142.7(3) ?
N1 C8 C9 C10 . . . . 127.1(3) ?
N1 C8 C9 C14 . . . . -54.6(4) ?
C14 C9 C10 C11 . . . . -0.1(4) ?
C8 C9 C10 C11 . . . . 178.2(2) ?
C9 C10 C11 O2 . . . . -179.9(3) ?
C9 C10 C11 C12 . . . . -0.1(4) ?
C15 O2 C11 C10 . . . . 2.9(4) ?
C15 O2 C11 C12 . . . . -176.9(3) ?
C10 C11 C12 O3 . . . . 179.1(2) ?
O2 C11 C12 O3 . . . . -1.1(4) ?
C10 C11 C12 C13 . . . . 0.3(4) ?
O2 C11 C12 C13 . . . . -179.9(2) ?
O3 C12 C13 C14 . . . . -178.9(3) ?
C11 C12 C13 C14 . . . . -0.2(4) ?
C12 C13 C14 C9 . . . . 0.0(5) ?
C10 C9 C14 C13 . . . . 0.2(4) ?
C8 C9 C14 C13 . . . . -178.1(3) ?

loop_
_cod_related_entry_id
_cod_related_entry_database
_cod_related_entry_code
1 ChemSpider 10151343
